data_2206160
loop_
_publ_author_name
'Darwish, Wael'
'Harms, Klaus'
'Sundermeyer, J\"org'

_publ_section_title '[<i>N</i>,<i>N</i>'-Diphenylureato(2{-})][phthalocyaninato(2{-})]titanium(IV)'
_journal_issue 7
_journal_name_full 'Acta Crystallographica Section E'
_journal_page_first m1280
_journal_page_last m1282
_journal_paper_doi 10.1107/S1600536805015850
_journal_volume 61
_journal_year 2005
_chemical_formula_iupac '[Ti (C32 H16 N8) (C13 H10 N2 O)]'
_chemical_formula_moiety 'C45 H26 N10 O Ti'
_chemical_formula_sum 'C45 H26 N10 O Ti'
_chemical_formula_weight 770.66
_chemical_name_systematic
;
[N,N'-Diphenylureato(2-)][phthalocyaninato(2-)]titanium(IV)
;
_space_group_IT_number 14
_symmetry_cell_setting monoclinic
_symmetry_space_group_name_Hall '-P 2yn'
_symmetry_space_group_name_H-M 'P 1 21/n 1'
_atom_sites_solution_hydrogens geom
_atom_sites_solution_primary direct
_atom_sites_solution_secondary difmap
_audit_creation_method 'WinGX routine CIF_UPDATE'
_cell_angle_alpha 90
_cell_angle_beta 116.845(6)
_cell_angle_gamma 90
_cell_formula_units_Z 4
_cell_length_a 11.8342(10)
_cell_length_b 26.0933(19)
_cell_length_c 12.4701(11)
_cell_measurement_reflns_used 10560
_cell_measurement_temperature 193(2)
_cell_measurement_theta_max 16
_cell_measurement_theta_min 1.55
_cell_volume 3435.7(5)
_computing_cell_refinement X-AREA
_computing_data_collection 'X-AREA (Stoe & Cie, 2003)'
_computing_data_reduction X-AREA
_computing_molecular_graphics 'DIAMOND (Brandenburg, 2001)'
_computing_publication_material 'WinGX (Farrugia, 1999)'
_computing_structure_refinement 'SHELXL97 (Sheldrick, 1997)'
_computing_structure_solution 'SIR92 (Altomare <i>et al.</i>, 1993)'
_diffrn_ambient_temperature 193(2)
_diffrn_measured_fraction_theta_full 1
_diffrn_measured_fraction_theta_max 0.993
_diffrn_measurement_device_type 'Stoe IPDS-2'
_diffrn_measurement_method \w
_diffrn_radiation_monochromator graphite
_diffrn_radiation_type MoK\a
_diffrn_radiation_wavelength 0.71073
_diffrn_reflns_av_R_equivalents 0.0723
_diffrn_reflns_limit_h_max 14
_diffrn_reflns_limit_h_min -14
_diffrn_reflns_limit_k_max 32
_diffrn_reflns_limit_k_min -32
_diffrn_reflns_limit_l_max 15
_diffrn_reflns_limit_l_min -15
_diffrn_reflns_number 25798
_diffrn_reflns_theta_full 25
_diffrn_reflns_theta_max 26.28
_diffrn_reflns_theta_min 1.56
_diffrn_standards_decay_% 0
_diffrn_standards_number 0
_exptl_absorpt_coefficient_mu 0.305
_exptl_absorpt_correction_T_max 0.9615
_exptl_absorpt_correction_T_min 0.9229
_exptl_absorpt_correction_type multi-scan
_exptl_absorpt_process_details '(Blessing, 1995)'
_exptl_crystal_colour black
_exptl_crystal_density_diffrn 1.49
_exptl_crystal_density_method 'not measured'
_exptl_crystal_description prism
_exptl_crystal_F_000 1584
_exptl_crystal_size_max 0.3
_exptl_crystal_size_mid 0.12
_exptl_crystal_size_min 0.08
_refine_diff_density_max 0.245
_refine_diff_density_min -0.337
_refine_ls_extinction_coef 0.00083(16)
_refine_ls_extinction_expression Fc^*^=kFc[1+0.001xFc^2^\l^3^/sin(2\q)]^-1/4^
_refine_ls_extinction_method SHELXL97
_refine_ls_goodness_of_fit_ref 0.804
_refine_ls_hydrogen_treatment constr
_refine_ls_matrix_type full
_refine_ls_number_parameters 515
_refine_ls_number_reflns 6900
_refine_ls_number_restraints 0
_refine_ls_restrained_S_all 0.804
_refine_ls_R_factor_gt 0.042
_refine_ls_shift/su_max 0
_refine_ls_structure_factor_coef Fsqd
_refine_ls_weighting_details 'w = 1/[\s^2^(Fo^2^)+(0.0405P)^2^] where P = (Fo^2^+2Fc^2^)/3'
_refine_ls_weighting_scheme calc
_refine_ls_wR_factor_ref 0.0914
_reflns_number_gt 3564
_reflns_number_total 6900
_reflns_threshold_expression I>2\s(I)
_cod_data_source_file cv6506.cif
_cod_data_source_block I
_cod_original_sg_symbol_H-M 'P 21/n'
_cod_database_code 2206160
_cod_database_fobs_code 2206160

loop_
_symmetry_equiv_pos_as_xyz
'x, y, z'
'-x+1/2, y+1/2, -z+1/2'
'-x, -y, -z'
'x-1/2, -y-1/2, z-1/2'

loop_
_atom_site_label
_atom_site_fract_x
_atom_site_fract_y
_atom_site_fract_z
_atom_site_U_iso_or_equiv
_atom_site_adp_type
_atom_site_calc_flag
_atom_site_refinement_flags
_atom_site_occupancy
_atom_site_type_symbol
C2 -0.2646(2) 0.08878(11) -0.1973(2) 0.0417(7) Uani d . 1 C
C3 -0.3900(3) 0.06647(11) -0.2455(2) 0.0436(7) Uani d . 1 C
C4 -0.5019(3) 0.07827(12) -0.3462(3) 0.0484(7) Uani d . 1 C
H4 -0.5048 0.1042 -0.4008 0.058 Uiso calc R 1 H
C5 -0.6086(3) 0.05102(12) -0.3642(3) 0.0510(7) Uani d . 1 C
H5 -0.6864 0.0581 -0.4329 0.061 Uiso calc R 1 H
C6 -0.6048(3) 0.01345(12) -0.2839(3) 0.0522(8) Uani d . 1 C
H6 -0.68 -0.0048 -0.2992 0.063 Uiso calc R 1 H
C7 -0.4941(3) 0.00188(11) -0.1817(3) 0.0483(7) Uani d . 1 C
H7 -0.4918 -0.0236 -0.1263 0.058 Uiso calc R 1 H
C8 -0.3867(2) 0.02932(11) -0.1643(2) 0.0425(7) Uani d . 1 C
C9 -0.2594(3) 0.03057(11) -0.0653(3) 0.0421(7) Uani d . 1 C
C11 -0.1117(3) 0.00527(11) 0.1260(2) 0.0425(7) Uani d . 1 C
C13 0.0889(3) 0.02535(11) 0.2470(3) 0.0435(7) Uani d . 1 C
C14 0.0521(3) -0.01314(11) 0.3088(3) 0.0437(7) Uani d . 1 C
C15 0.1166(3) -0.03543(11) 0.4207(3) 0.0497(7) Uani d . 1 C
H15 0.2022 -0.0267 0.4724 0.06 Uiso calc R 1 H
C16 0.0523(3) -0.07074(12) 0.4545(3) 0.0541(8) Uani d . 1 C
H16 0.0937 -0.086 0.5319 0.065 Uiso calc R 1 H
C17 -0.0726(3) -0.08470(12) 0.3775(3) 0.0548(8) Uani d . 1 C
H17 -0.1142 -0.1096 0.4026 0.066 Uiso calc R 1 H
C18 -0.1358(3) -0.06266(11) 0.2657(3) 0.0497(7) Uani d . 1 C
H18 -0.2203 -0.0722 0.2129 0.06 Uiso calc R 1 H
C19 -0.0728(3) -0.02622(11) 0.2323(3) 0.0423(7) Uani d . 1 C
C21 0.2405(2) 0.07591(11) 0.2281(2) 0.0405(7) Uani d . 1 C
C23 0.2404(2) 0.12946(11) 0.0894(2) 0.0396(6) Uani d . 1 C
C24 0.3699(2) 0.12712(11) 0.1848(2) 0.0430(7) Uani d . 1 C
C25 0.4791(3) 0.15248(12) 0.2004(3) 0.0478(7) Uani d . 1 C
H25 0.4795 0.1754 0.1413 0.057 Uiso calc R 1 H
C26 0.5883(3) 0.14296(12) 0.3065(3) 0.0528(8) Uani d . 1 C
H26 0.6648 0.1598 0.3204 0.063 Uiso calc R 1 H
C27 0.5876(3) 0.10918(12) 0.3927(3) 0.0496(7) Uani d . 1 C
H27 0.6634 0.1039 0.4647 0.059 Uiso calc R 1 H
C28 0.4791(3) 0.08329(11) 0.3757(3) 0.0466(7) Uani d . 1 C
H28 0.4794 0.0595 0.4336 0.056 Uiso calc R 1 H
C29 0.3694(2) 0.09328(11) 0.2708(2) 0.0415(7) Uani d . 1 C
C31 0.0884(2) 0.15994(11) -0.0943(2) 0.0424(7) Uani d . 1 C
C33 -0.1167(3) 0.14364(11) -0.2112(2) 0.0429(7) Uani d . 1 C
C34 -0.0742(3) 0.17591(11) -0.2801(2) 0.0425(7) Uani d . 1 C
C35 -0.1347(3) 0.19353(12) -0.3986(3) 0.0514(8) Uani d . 1 C
H35 -0.2224 0.1876 -0.448 0.062 Uiso calc R 1 H
C36 -0.0620(3) 0.21998(12) -0.4411(3) 0.0544(8) Uani d . 1 C
H36 -0.1002 0.2309 -0.5225 0.065 Uiso calc R 1 H
C37 0.0648(3) 0.23111(12) -0.3689(3) 0.0508(8) Uani d . 1 C
H37 0.1112 0.25 -0.401 0.061 Uiso calc R 1 H
C38 0.1244(3) 0.21490(11) -0.2504(3) 0.0468(7) Uani d . 1 C
H38 0.2107 0.2229 -0.2 0.056 Uiso calc R 1 H
C39 0.0536(3) 0.18650(11) -0.2075(2) 0.0412(7) Uani d . 1 C
C41 -0.1016(2) 0.17239(11) 0.1610(2) 0.0406(7) Uani d . 1 C
C43 0.1292(2) 0.17887(10) 0.2802(2) 0.0389(6) Uani d . 1 C
C44 0.2192(3) 0.20765(11) 0.2653(3) 0.0437(7) Uani d . 1 C
H44 0.2043 0.2183 0.1872 0.052 Uiso calc R 1 H
C45 0.3313(3) 0.22103(12) 0.3642(3) 0.0492(7) Uani d . 1 C
H45 0.3938 0.2399 0.353 0.059 Uiso calc R 1 H
C46 0.3531(3) 0.20716(12) 0.4790(3) 0.0517(8) Uani d . 1 C
H46 0.4301 0.2161 0.5465 0.062 Uiso calc R 1 H
C47 0.2611(3) 0.18017(12) 0.4936(3) 0.0540(8) Uani d . 1 C
H47 0.2741 0.1713 0.5722 0.065 Uiso calc R 1 H
C48 0.1496(3) 0.16566(12) 0.3951(2) 0.0484(7) Uani d . 1 C
H48 0.0874 0.1467 0.4066 0.058 Uiso calc R 1 H
C50 -0.3102(2) 0.14632(10) 0.0020(2) 0.0373(6) Uani d . 1 C
C51 -0.3844(2) 0.11166(12) 0.0261(2) 0.0441(7) Uani d . 1 C
H51 -0.3463 0.0868 0.0878 0.053 Uiso calc R 1 H
C52 -0.5153(3) 0.11366(12) -0.0409(3) 0.0477(7) Uani d . 1 C
H52 -0.5668 0.0895 -0.0264 0.057 Uiso calc R 1 H
C53 -0.5705(3) 0.15030(11) -0.1278(3) 0.0480(7) Uani d . 1 C
H53 -0.66 0.1511 -0.1737 0.058 Uiso calc R 1 H
C54 -0.4980(3) 0.18556(11) -0.1490(3) 0.0486(7) Uani d . 1 C
H54 -0.5369 0.2115 -0.2079 0.058 Uiso calc R 1 H
C55 -0.3666(3) 0.18351(11) -0.0840(3) 0.0448(7) Uani d . 1 C
H55 -0.3158 0.2079 -0.0992 0.054 Uiso calc R 1 H
N1 -0.1871(2) 0.06698(8) -0.08677(19) 0.0398(5) Uani d . 1 N
N10 -0.2257(2) 0.00180(9) 0.0323(2) 0.0451(6) Uani d . 1 N
N12 -0.0137(2) 0.03771(9) 0.1383(2) 0.0420(6) Uani d . 1 N
N20 0.2059(2) 0.04332(9) 0.2894(2) 0.0427(6) Uani d . 1 N
N22 0.16339(19) 0.09827(9) 0.11829(19) 0.0395(5) Uani d . 1 N
N30 0.2058(2) 0.15854(9) -0.0075(2) 0.0439(6) Uani d . 1 N
N32 -0.0175(2) 0.13546(9) -0.09667(19) 0.0414(5) Uani d . 1 N
N40 -0.2320(2) 0.12399(9) -0.2549(2) 0.0443(6) Uani d . 1 N
N42 0.01951(19) 0.16056(9) 0.17731(19) 0.0400(5) Uani d . 1 N
N49 -0.17500(19) 0.14208(8) 0.06171(19) 0.0394(5) Uani d . 1 N
Ti1 -0.03397(4) 0.10668(2) 0.04952(4) 0.03871(14) Uani d . 1 Ti
O41 -0.13570(18) 0.20112(8) 0.21765(18) 0.0568(6) Uani d . 1 O

loop_
_atom_site_aniso_label
_atom_site_aniso_U_11
_atom_site_aniso_U_22
_atom_site_aniso_U_33
_atom_site_aniso_U_12
_atom_site_aniso_U_13
_atom_site_aniso_U_23
C2 0.0390(15) 0.0464(17) 0.0361(16) 0.0044(13) 0.0138(13) -0.0040(13)
C3 0.0411(16) 0.0485(18) 0.0366(16) 0.0030(14) 0.0134(14) -0.0090(14)
C4 0.0423(16) 0.0566(19) 0.0381(17) 0.0024(14) 0.0109(14) -0.0043(15)
C5 0.0393(16) 0.058(2) 0.0446(18) -0.0005(15) 0.0090(14) -0.0052(16)
C6 0.0418(17) 0.0516(19) 0.055(2) -0.0042(15) 0.0145(16) -0.0114(16)
C7 0.0429(17) 0.0455(19) 0.0486(18) -0.0017(14) 0.0137(15) -0.0050(15)
C8 0.0360(15) 0.0451(18) 0.0402(16) 0.0017(13) 0.0119(13) -0.0076(14)
C9 0.0389(15) 0.0429(17) 0.0412(17) 0.0019(13) 0.0150(14) -0.0058(14)
C11 0.0375(15) 0.0433(17) 0.0416(17) 0.0013(13) 0.0133(14) -0.0033(14)
C13 0.0367(15) 0.0439(17) 0.0432(17) 0.0031(13) 0.0122(14) -0.0021(14)
C14 0.0416(16) 0.0414(17) 0.0432(17) 0.0032(14) 0.0147(14) 0.0017(14)
C15 0.0432(17) 0.0467(18) 0.0472(18) 0.0014(14) 0.0097(15) 0.0032(15)
C16 0.056(2) 0.0492(18) 0.0478(18) 0.0008(16) 0.0155(17) 0.0057(16)
C17 0.058(2) 0.0435(18) 0.062(2) -0.0041(15) 0.0255(18) 0.0056(16)
C18 0.0443(17) 0.0452(18) 0.0522(19) -0.0033(14) 0.0152(15) 0.0003(15)
C19 0.0382(15) 0.0386(17) 0.0445(17) 0.0033(13) 0.0138(14) 0.0000(14)
C21 0.0370(15) 0.0460(17) 0.0370(16) 0.0049(13) 0.0155(14) -0.0008(14)
C23 0.0343(14) 0.0457(17) 0.0395(16) 0.0033(13) 0.0172(13) -0.0047(14)
C24 0.0340(14) 0.0537(18) 0.0382(16) 0.0020(13) 0.0136(13) -0.0042(14)
C25 0.0383(16) 0.059(2) 0.0448(17) -0.0008(14) 0.0176(14) -0.0037(15)
C26 0.0352(16) 0.063(2) 0.0515(19) -0.0027(15) 0.0121(15) -0.0074(17)
C27 0.0364(15) 0.0546(18) 0.0474(17) 0.0009(15) 0.0099(13) -0.0039(17)
C28 0.0422(16) 0.0505(18) 0.0424(17) 0.0064(14) 0.0150(14) -0.0017(14)
C29 0.0350(14) 0.0488(18) 0.0369(16) 0.0025(13) 0.0128(13) -0.0037(14)
C31 0.0365(15) 0.0511(18) 0.0379(16) 0.0028(13) 0.0152(14) -0.0029(14)
C33 0.0377(15) 0.0517(18) 0.0356(16) 0.0033(14) 0.0134(13) -0.0015(14)
C34 0.0427(16) 0.0475(18) 0.0357(15) 0.0045(14) 0.0163(14) -0.0008(13)
C35 0.0475(17) 0.057(2) 0.0413(17) 0.0042(15) 0.0123(15) 0.0040(16)
C36 0.061(2) 0.056(2) 0.0434(17) 0.0032(16) 0.0207(16) 0.0112(16)
C37 0.0495(18) 0.0523(19) 0.0521(19) 0.0070(15) 0.0241(16) 0.0082(16)
C38 0.0418(16) 0.0476(18) 0.0487(18) 0.0067(14) 0.0183(15) 0.0016(15)
C39 0.0403(15) 0.0480(17) 0.0352(15) 0.0059(13) 0.0170(13) 0.0001(14)
C41 0.0388(15) 0.0442(17) 0.0381(16) 0.0016(13) 0.0167(13) -0.0007(14)
C43 0.0370(15) 0.0403(16) 0.0377(16) 0.0002(13) 0.0154(13) -0.0056(13)
C44 0.0432(16) 0.0463(17) 0.0382(16) -0.0004(14) 0.0152(14) -0.0036(14)
C45 0.0428(16) 0.0478(19) 0.057(2) -0.0050(14) 0.0227(16) -0.0070(15)
C46 0.0411(16) 0.056(2) 0.0482(19) 0.0025(15) 0.0114(15) -0.0066(16)
C47 0.0531(19) 0.064(2) 0.0377(17) 0.0008(16) 0.0140(15) 0.0008(15)
C48 0.0456(17) 0.0582(19) 0.0386(16) -0.0073(15) 0.0165(14) 0.0024(15)
C50 0.0331(14) 0.0405(16) 0.0341(15) 0.0047(12) 0.0115(12) -0.0030(13)
C51 0.0401(15) 0.0485(17) 0.0444(16) 0.0065(14) 0.0197(13) 0.0073(15)
C52 0.0390(15) 0.0527(19) 0.0527(18) -0.0016(14) 0.0217(14) 0.0015(16)
C53 0.0387(16) 0.0502(19) 0.0482(18) 0.0045(14) 0.0136(14) -0.0039(15)
C54 0.0463(17) 0.0422(18) 0.0472(18) 0.0052(14) 0.0121(15) 0.0062(14)
C55 0.0425(16) 0.0419(17) 0.0460(17) -0.0022(14) 0.0165(14) 0.0009(14)
N1 0.0356(12) 0.0441(14) 0.0353(13) 0.0039(11) 0.0121(11) -0.0011(11)
N10 0.0413(13) 0.0430(14) 0.0432(14) 0.0006(11) 0.0120(12) -0.0026(12)
N12 0.0351(12) 0.0458(14) 0.0383(13) 0.0008(11) 0.0106(11) -0.0020(11)
N20 0.0358(13) 0.0451(14) 0.0414(14) 0.0027(11) 0.0125(11) -0.0011(12)
N22 0.0353(11) 0.0446(14) 0.0349(12) 0.0035(11) 0.0125(10) -0.0023(11)
N30 0.0375(13) 0.0547(15) 0.0372(13) 0.0027(11) 0.0150(11) -0.0005(12)
N32 0.0351(12) 0.0501(14) 0.0352(13) 0.0019(11) 0.0124(10) -0.0038(11)
N40 0.0392(13) 0.0541(16) 0.0356(13) -0.0003(11) 0.0132(11) -0.0045(12)
N42 0.0340(12) 0.0475(14) 0.0365(13) 0.0007(11) 0.0142(11) -0.0012(11)
N49 0.0335(12) 0.0432(14) 0.0359(13) -0.0026(10) 0.0107(10) -0.0064(11)
Ti1 0.0338(2) 0.0449(3) 0.0341(3) 0.0022(2) 0.0124(2) -0.0030(3)
O41 0.0449(12) 0.0661(14) 0.0578(13) -0.0006(10) 0.0217(11) -0.0241(12)

loop_
_atom_type_symbol
_atom_type_description
_atom_type_scat_dispersion_real
_atom_type_scat_dispersion_imag
_atom_type_scat_source
C C 0.0033 0.0016 'International Tables Vol C Tables 4.2.6.8 and 6.1.1.4'
H H 0 0 'International Tables Vol C Tables 4.2.6.8 and 6.1.1.4'
N N 0.0061 0.0033 'International Tables Vol C Tables 4.2.6.8 and 6.1.1.4'
Ti Ti 0.2776 0.4457 'International Tables Vol C Tables 4.2.6.8 and 6.1.1.4'
O O 0.0106 0.006 'International Tables Vol C Tables 4.2.6.8 and 6.1.1.4'

loop_
_geom_angle_atom_site_label_1
_geom_angle_atom_site_label_2
_geom_angle_atom_site_label_3
_geom_angle
_geom_angle_publ_flag
N40 C2 N1 126.8(2) ?
N40 C2 C3 123.2(3) ?
N1 C2 C3 110.0(2) ?
C4 C3 C8 121.1(3) ?
C4 C3 C2 131.8(3) ?
C8 C3 C2 106.9(2) ?
C5 C4 C3 117.6(3) ?
C5 C4 H4 121.2 ?
C3 C4 H4 121.2 ?
C4 C5 C6 121.3(3) ?
C4 C5 H5 119.4 ?
C6 C5 H5 119.4 ?
C7 C6 C5 121.7(3) ?
C7 C6 H6 119.1 ?
C5 C6 H6 119.1 ?
C6 C7 C8 116.7(3) ?
C6 C7 H7 121.6 ?
C8 C7 H7 121.6 ?
C7 C8 C3 121.6(3) ?
C7 C8 C9 131.9(3) ?
C3 C8 C9 106.3(2) ?
N10 C9 N1 127.5(2) ?
N10 C9 C8 122.2(3) ?
N1 C9 C8 110.2(2) ?
N10 C11 N12 127.1(3) ?
N10 C11 C19 122.9(3) ?
N12 C11 C19 110.0(2) ?
N20 C13 N12 127.1(3) ?
N20 C13 C14 123.0(3) ?
N12 C13 C14 109.9(2) ?
C15 C14 C19 121.4(3) ?
C15 C14 C13 131.9(3) ?
C19 C14 C13 106.7(2) ?
C16 C15 C14 117.5(3) ?
C16 C15 H15 121.3 ?
C14 C15 H15 121.3 ?
C15 C16 C17 121.5(3) ?
C15 C16 H16 119.3 ?
C17 C16 H16 119.3 ?
C18 C17 C16 120.6(3) ?
C18 C17 H17 119.7 ?
C16 C17 H17 119.7 ?
C17 C18 C19 118.2(3) ?
C17 C18 H18 120.9 ?
C19 C18 H18 120.9 ?
C18 C19 C14 120.8(3) ?
C18 C19 C11 132.4(3) ?
C14 C19 C11 106.8(2) ?
N20 C21 N22 127.1(2) ?
N20 C21 C29 122.6(3) ?
N22 C21 C29 110.3(2) ?
N30 C23 N22 127.2(2) ?
N30 C23 C24 123.1(2) ?
N22 C23 C24 109.7(2) ?
C25 C24 C29 121.6(3) ?
C25 C24 C23 131.7(3) ?
C29 C24 C23 106.7(2) ?
C24 C25 C26 117.0(3) ?
C24 C25 H25 121.5 ?
C26 C25 H25 121.5 ?
C25 C26 C27 121.4(3) ?
C25 C26 H26 119.3 ?
C27 C26 H26 119.3 ?
C28 C27 C26 121.4(3) ?
C28 C27 H27 119.3 ?
C26 C27 H27 119.3 ?
C27 C28 C29 117.5(3) ?
C27 C28 H28 121.3 ?
C29 C28 H28 121.3 ?
C28 C29 C24 121.2(3) ?
C28 C29 C21 132.1(3) ?
C24 C29 C21 106.7(2) ?
N30 C31 N32 127.4(3) ?
N30 C31 C39 122.7(2) ?
N32 C31 C39 109.8(2) ?
N40 C33 N32 126.7(2) ?
N40 C33 C34 123.4(2) ?
N32 C33 C34 109.9(2) ?
C39 C34 C35 120.5(3) ?
C39 C34 C33 107.2(2) ?
C35 C34 C33 132.1(3) ?
C36 C35 C34 117.4(3) ?
C36 C35 H35 121.3 ?
C34 C35 H35 121.3 ?
C35 C36 C37 122.3(3) ?
C35 C36 H36 118.9 ?
C37 C36 H36 118.9 ?
C38 C37 C36 120.5(3) ?
C38 C37 H37 119.7 ?
C36 C37 H37 119.7 ?
C37 C38 C39 117.8(3) ?
C37 C38 H38 121.1 ?
C39 C38 H38 121.1 ?
C38 C39 C34 121.4(3) ?
C38 C39 C31 132.0(3) ?
C34 C39 C31 106.5(2) ?
O41 C41 N42 130.0(3) y
O41 C41 N49 129.0(2) y
N42 C41 N49 101.1(2) y
O41 C41 Ti1 175.8(2) ?
N42 C41 Ti1 51.23(13) ?
N49 C41 Ti1 50.05(12) ?
C44 C43 C48 119.3(3) ?
C44 C43 N42 120.1(2) ?
C48 C43 N42 120.5(2) ?
C43 C44 C45 120.1(3) ?
C43 C44 H44 119.9 ?
C45 C44 H44 119.9 ?
C46 C45 C44 120.7(3) ?
C46 C45 H45 119.6 ?
C44 C45 H45 119.6 ?
C47 C46 C45 118.8(3) ?
C47 C46 H46 120.6 ?
C45 C46 H46 120.6 ?
C46 C47 C48 121.0(3) ?
C46 C47 H47 119.5 ?
C48 C47 H47 119.5 ?
C43 C48 C47 119.9(3) ?
C43 C48 H48 120 ?
C47 C48 H48 120 ?
C55 C50 C51 119.9(2) ?
C55 C50 N49 119.7(2) ?
C51 C50 N49 120.4(2) ?
C50 C51 C52 119.3(3) ?
C50 C51 H51 120.4 ?
C52 C51 H51 120.4 ?
C53 C52 C51 120.4(3) ?
C53 C52 H52 119.8 ?
C51 C52 H52 119.8 ?
C54 C53 C52 120.5(3) ?
C54 C53 H53 119.7 ?
C52 C53 H53 119.7 ?
C53 C54 C55 119.8(3) ?
C53 C54 H54 120.1 ?
C55 C54 H54 120.1 ?
C50 C55 C54 120.1(3) ?
C50 C55 H55 119.9 ?
C54 C55 H55 119.9 ?
C9 N1 C2 106.5(2) ?
C9 N1 Ti1 124.19(18) ?
C2 N1 Ti1 122.73(18) ?
C9 N10 C11 122.2(2) ?
C11 N12 C13 106.5(2) ?
C11 N12 Ti1 125.65(18) ?
C13 N12 Ti1 124.26(18) ?
C13 N20 C21 122.4(2) ?
C21 N22 C23 106.7(2) ?
C21 N22 Ti1 124.14(16) ?
C23 N22 Ti1 124.91(18) ?
C31 N30 C23 122.7(2) ?
C33 N32 C31 106.5(2) ?
C33 N32 Ti1 126.11(17) ?
C31 N32 Ti1 126.20(18) ?
C33 N40 C2 122.9(2) ?
C41 N42 C43 121.0(2) ?
C41 N42 Ti1 96.02(16) y
C43 N42 Ti1 141.22(17) ?
C41 N49 C50 121.3(2) ?
C41 N49 Ti1 97.17(16) y
C50 N49 Ti1 141.41(17) ?
N49 Ti1 N42 65.42(8) ?
N49 Ti1 N32 108.59(9) y
N42 Ti1 N32 109.04(9) y
N49 Ti1 N12 105.29(9) y
N42 Ti1 N12 105.45(9) y
N32 Ti1 N12 139.10(9) y
N49 Ti1 N22 147.07(9) y
N42 Ti1 N22 81.67(8) y
N32 Ti1 N22 82.40(8) y
N12 Ti1 N22 81.50(9) y
N49 Ti1 N1 81.00(8) y
N42 Ti1 N1 146.41(8) y
N32 Ti1 N1 81.73(9) y
N12 Ti1 N1 81.60(9) y
N22 Ti1 N1 131.86(8) y
N49 Ti1 C41 32.78(8) ?
N42 Ti1 C41 32.75(8) ?
N32 Ti1 C41 114.52(9) ?
N12 Ti1 C41 106.38(9) ?
N22 Ti1 C41 114.30(8) ?
N1 Ti1 C41 113.66(8) ?

loop_
_geom_bond_atom_site_label_1
_geom_bond_atom_site_label_2
_geom_bond_distance
_geom_bond_publ_flag
C2 N40 1.327(3) ?
C2 N1 1.386(3) ?
C2 C3 1.448(4) ?
C3 C4 1.387(4) ?
C3 C8 1.389(4) ?
C4 C5 1.377(4) ?
C4 H4 0.95 ?
C5 C6 1.387(4) ?
C5 H5 0.95 ?
C6 C7 1.387(4) ?
C6 H6 0.95 ?
C7 C8 1.387(4) ?
C7 H7 0.95 ?
C8 C9 1.454(4) ?
C9 N10 1.328(3) ?
C9 N1 1.384(3) ?
C11 N10 1.331(3) ?
C11 N12 1.387(3) ?
C11 C19 1.446(4) ?
C13 N20 1.325(3) ?
C13 N12 1.389(3) ?
C13 C14 1.448(4) ?
C14 C15 1.381(4) ?
C14 C19 1.391(4) ?
C15 C16 1.377(4) ?
C15 H15 0.95 ?
C16 C17 1.399(4) ?
C16 H16 0.95 ?
C17 C18 1.375(4) ?
C17 H17 0.95 ?
C18 C19 1.383(4) ?
C18 H18 0.95 ?
C21 N20 1.326(3) ?
C21 N22 1.385(3) ?
C21 C29 1.443(4) ?
C23 N30 1.326(3) ?
C23 N22 1.385(3) ?
C23 C24 1.456(4) ?
C24 C25 1.385(4) ?
C24 C29 1.391(4) ?
C25 C26 1.392(4) ?
C25 H25 0.95 ?
C26 C27 1.393(4) ?
C26 H26 0.95 ?
C27 C28 1.380(4) ?
C27 H27 0.95 ?
C28 C29 1.390(4) ?
C28 H28 0.95 ?
C31 N30 1.320(3) ?
C31 N32 1.395(3) ?
C31 C39 1.456(4) ?
C33 N40 1.323(3) ?
C33 N32 1.395(3) ?
C33 C34 1.446(4) ?
C34 C39 1.395(4) ?
C34 C35 1.397(4) ?
C35 C36 1.382(4) ?
C35 H35 0.95 ?
C36 C37 1.389(4) ?
C36 H36 0.95 ?
C37 C38 1.385(4) ?
C37 H37 0.95 ?
C38 C39 1.393(4) ?
C38 H38 0.95 ?
C41 O41 1.217(3) y
C41 N42 1.389(3) y
C41 N49 1.393(3) y
C41 Ti1 2.553(3) ?
C43 C44 1.383(4) ?
C43 C48 1.385(4) ?
C43 N42 1.434(3) ?
C44 C45 1.388(4) ?
C44 H44 0.95 ?
C45 C46 1.382(4) ?
C45 H45 0.95 ?
C46 C47 1.376(4) ?
C46 H46 0.95 ?
C47 C48 1.388(4) ?
C47 H47 0.95 ?
C48 H48 0.95 ?
C50 C55 1.375(4) ?
C50 C51 1.385(4) ?
C50 N49 1.432(3) ?
C51 C52 1.390(4) ?
C51 H51 0.95 ?
C52 C53 1.370(4) ?
C52 H52 0.95 ?
C53 C54 1.363(4) ?
C53 H53 0.95 ?
C54 C55 1.392(4) ?
C54 H54 0.95 ?
C55 H55 0.95 ?
N1 Ti1 2.113(2) y
N12 Ti1 2.069(2) y
N22 Ti1 2.105(2) y
N32 Ti1 2.060(2) y
N42 Ti1 2.001(2) y
N49 Ti1 1.972(2) y

loop_
_geom_torsion_atom_site_label_1
_geom_torsion_atom_site_label_2
_geom_torsion_atom_site_label_3
_geom_torsion_atom_site_label_4
_geom_torsion
N40 C2 C3 C4 -7.9(5)
N1 C2 C3 C4 173.6(3)
N40 C2 C3 C8 176.5(2)
N1 C2 C3 C8 -2.0(3)
C8 C3 C4 C5 -1.5(4)
C2 C3 C4 C5 -176.6(3)
C3 C4 C5 C6 0.6(4)
C4 C5 C6 C7 0.5(5)
C5 C6 C7 C8 -0.7(4)
C6 C7 C8 C3 -0.2(4)
C6 C7 C8 C9 174.4(3)
C4 C3 C8 C7 1.3(4)
C2 C3 C8 C7 177.4(2)
C4 C3 C8 C9 -174.5(3)
C2 C3 C8 C9 1.7(3)
C7 C8 C9 N10 0.6(5)
C3 C8 C9 N10 175.8(2)
C7 C8 C9 N1 -176.0(3)
C3 C8 C9 N1 -0.9(3)
N20 C13 C14 C15 6.8(5)
N12 C13 C14 C15 -175.8(3)
N20 C13 C14 C19 -173.9(3)
N12 C13 C14 C19 3.6(3)
C19 C14 C15 C16 -0.8(4)
C13 C14 C15 C16 178.5(3)
C14 C15 C16 C17 1.7(5)
C15 C16 C17 C18 -1.1(5)
C16 C17 C18 C19 -0.5(4)
C17 C18 C19 C14 1.4(4)
C17 C18 C19 C11 -177.1(3)
C15 C14 C19 C18 -0.8(4)
C13 C14 C19 C18 179.7(3)
C15 C14 C19 C11 178.1(3)
C13 C14 C19 C11 -1.4(3)
N10 C11 C19 C18 -3.0(5)
N12 C11 C19 C18 177.5(3)
N10 C11 C19 C14 178.3(3)
N12 C11 C19 C14 -1.2(3)
N30 C23 C24 C25 1.7(5)
N22 C23 C24 C25 -177.0(3)
N30 C23 C24 C29 179.5(2)
N22 C23 C24 C29 0.8(3)
C29 C24 C25 C26 -0.5(4)
C23 C24 C25 C26 177.1(3)
C24 C25 C26 C27 0.3(4)
C25 C26 C27 C28 0.9(5)
C26 C27 C28 C29 -1.8(4)
C27 C28 C29 C24 1.6(4)
C27 C28 C29 C21 -175.7(3)
C25 C24 C29 C28 -0.5(4)
C23 C24 C29 C28 -178.6(2)
C25 C24 C29 C21 177.5(3)
C23 C24 C29 C21 -0.6(3)
N20 C21 C29 C28 -1.8(5)
N22 C21 C29 C28 177.9(3)
N20 C21 C29 C24 -179.4(2)
N22 C21 C29 C24 0.2(3)
N40 C33 C34 C39 -176.3(3)
N32 C33 C34 C39 1.5(3)
N40 C33 C34 C35 -0.2(5)
N32 C33 C34 C35 177.5(3)
C39 C34 C35 C36 2.2(4)
C33 C34 C35 C36 -173.4(3)
C34 C35 C36 C37 -2.9(5)
C35 C36 C37 C38 1.3(5)
C36 C37 C38 C39 1.2(4)
C37 C38 C39 C34 -1.9(4)
C37 C38 C39 C31 173.4(3)
C35 C34 C39 C38 0.2(4)
C33 C34 C39 C38 176.8(3)
C35 C34 C39 C31 -176.1(3)
C33 C34 C39 C31 0.5(3)
N30 C31 C39 C38 -1.0(5)
N32 C31 C39 C38 -178.1(3)
N30 C31 C39 C34 174.8(3)
N32 C31 C39 C34 -2.3(3)
C48 C43 C44 C45 3.0(4)
N42 C43 C44 C45 -173.5(2)
C43 C44 C45 C46 -1.9(4)
C44 C45 C46 C47 -0.5(4)
C45 C46 C47 C48 1.8(5)
C44 C43 C48 C47 -1.7(4)
N42 C43 C48 C47 174.8(3)
C46 C47 C48 C43 -0.7(5)
C55 C50 C51 C52 2.7(4)
N49 C50 C51 C52 -174.1(2)
C50 C51 C52 C53 -1.6(4)
C51 C52 C53 C54 -0.6(4)
C52 C53 C54 C55 1.7(4)
C51 C50 C55 C54 -1.7(4)
N49 C50 C55 C54 175.2(2)
C53 C54 C55 C50 -0.6(4)
N10 C9 N1 C2 -176.8(2)
C8 C9 N1 C2 -0.4(3)
N10 C9 N1 Ti1 -24.8(4)
C8 C9 N1 Ti1 151.65(18)
N40 C2 N1 C9 -177.0(2)
C3 C2 N1 C9 1.4(3)
N40 C2 N1 Ti1 30.5(3)
C3 C2 N1 Ti1 -151.09(17)
N1 C9 N10 C11 0.3(4)
C8 C9 N10 C11 -175.7(3)
N12 C11 N10 C9 0.3(4)
C19 C11 N10 C9 -179.1(2)
N10 C11 N12 C13 -176.1(3)
C19 C11 N12 C13 3.4(3)
N10 C11 N12 Ti1 24.6(4)
C19 C11 N12 Ti1 -155.90(18)
N20 C13 N12 C11 173.0(3)
C14 C13 N12 C11 -4.3(3)
N20 C13 N12 Ti1 -27.3(4)
C14 C13 N12 Ti1 155.39(18)
N12 C13 N20 C21 -1.8(4)
C14 C13 N20 C21 175.2(3)
N22 C21 N20 C13 4.1(4)
C29 C21 N20 C13 -176.3(3)
N20 C21 N22 C23 179.9(3)
C29 C21 N22 C23 0.3(3)
N20 C21 N22 Ti1 22.3(4)
C29 C21 N22 Ti1 -157.37(17)
N30 C23 N22 C21 -179.3(2)
C24 C23 N22 C21 -0.7(3)
N30 C23 N22 Ti1 -21.9(4)
C24 C23 N22 Ti1 156.75(17)
N32 C31 N30 C23 4.8(4)
C39 C31 N30 C23 -171.7(2)
N22 C23 N30 C31 -2.4(4)
C24 C23 N30 C31 179.1(3)
N40 C33 N32 C31 174.8(3)
C34 C33 N32 C31 -2.9(3)
N40 C33 N32 Ti1 -17.1(4)
C34 C33 N32 Ti1 165.30(17)
N30 C31 N32 C33 -173.7(3)
C39 C31 N32 C33 3.2(3)
N30 C31 N32 Ti1 18.1(4)
C39 C31 N32 Ti1 -164.98(17)
N32 C33 N40 C2 -7.2(4)
C34 C33 N40 C2 170.2(3)
N1 C2 N40 C33 -0.7(4)
C3 C2 N40 C33 -178.9(3)
O41 C41 N42 C43 6.9(5)
N49 C41 N42 C43 -172.7(2)
Ti1 C41 N42 C43 -167.9(3)
O41 C41 N42 Ti1 174.8(3)
N49 C41 N42 Ti1 -4.8(2)
C44 C43 N42 C41 -123.4(3)
C48 C43 N42 C41 60.1(4)
C44 C43 N42 Ti1 76.0(4)
C48 C43 N42 Ti1 -100.5(3)
O41 C41 N49 C50 8.1(4)
N42 C41 N49 C50 -172.2(2)
Ti1 C41 N49 C50 -177.1(3)
O41 C41 N49 Ti1 -174.7(3)
N42 C41 N49 Ti1 4.9(2)
C55 C50 N49 C41 84.1(3)
C51 C50 N49 C41 -99.1(3)
C55 C50 N49 Ti1 -91.4(3)
C51 C50 N49 Ti1 85.5(3)
C41 N49 Ti1 N42 -3.66(15)
C50 N49 Ti1 N42 172.4(3)
C41 N49 Ti1 N32 -106.65(16)
C50 N49 Ti1 N32 69.4(3)
C41 N49 Ti1 N12 96.63(16)
C50 N49 Ti1 N12 -87.3(3)
C41 N49 Ti1 N22 -1.4(3)
C50 N49 Ti1 N22 174.7(2)
C41 N49 Ti1 N1 175.29(17)
C50 N49 Ti1 N1 -8.6(3)
C50 N49 Ti1 C41 176.1(4)
C41 N42 Ti1 N49 3.67(15)
C43 N42 Ti1 N49 167.0(3)
C41 N42 Ti1 N32 105.96(16)
C43 N42 Ti1 N32 -90.7(3)
C41 N42 Ti1 N12 -96.37(16)
C43 N42 Ti1 N12 67.0(3)
C41 N42 Ti1 N22 -175.10(17)
C43 N42 Ti1 N22 -11.7(3)
C41 N42 Ti1 N1 1.8(3)
C43 N42 Ti1 N1 165.2(2)
C43 N42 Ti1 C41 163.4(4)
C33 N32 Ti1 N49 -46.2(2)
C31 N32 Ti1 N49 119.7(2)
C33 N32 Ti1 N42 -115.8(2)
C31 N32 Ti1 N42 50.1(2)
C33 N32 Ti1 N12 98.2(2)
C31 N32 Ti1 N12 -95.9(2)
C33 N32 Ti1 N22 165.8(2)
C31 N32 Ti1 N22 -28.3(2)
C33 N32 Ti1 N1 31.4(2)
C31 N32 Ti1 N1 -162.7(2)
C33 N32 Ti1 C41 -80.9(2)
C31 N32 Ti1 C41 85.0(2)
C11 N12 Ti1 N49 45.1(2)
C13 N12 Ti1 N49 -110.8(2)
C11 N12 Ti1 N42 113.2(2)
C13 N12 Ti1 N42 -42.6(2)
C11 N12 Ti1 N32 -100.0(2)
C13 N12 Ti1 N32 104.1(2)
C11 N12 Ti1 N22 -167.9(2)
C13 N12 Ti1 N22 36.3(2)
C11 N12 Ti1 N1 -33.2(2)
C13 N12 Ti1 N1 171.0(2)
C11 N12 Ti1 C41 79.2(2)
C13 N12 Ti1 C41 -76.7(2)
C21 N22 Ti1 N49 70.9(3)
C23 N22 Ti1 N49 -82.7(3)
C21 N22 Ti1 N42 73.0(2)
C23 N22 Ti1 N42 -80.7(2)
C21 N22 Ti1 N32 -176.4(2)
C23 N22 Ti1 N32 30.0(2)
C21 N22 Ti1 N12 -34.2(2)
C23 N22 Ti1 N12 172.2(2)
C21 N22 Ti1 N1 -104.8(2)
C23 N22 Ti1 N1 101.6(2)
C21 N22 Ti1 C41 70.0(2)
C23 N22 Ti1 C41 -83.6(2)
C9 N1 Ti1 N49 -74.0(2)
C2 N1 Ti1 N49 73.63(19)
C9 N1 Ti1 N42 -72.3(3)
C2 N1 Ti1 N42 75.3(2)
C9 N1 Ti1 N32 175.5(2)
C2 N1 Ti1 N32 -36.80(19)
C9 N1 Ti1 N12 33.0(2)
C2 N1 Ti1 N12 -179.3(2)
C9 N1 Ti1 N22 103.6(2)
C2 N1 Ti1 N22 -108.8(2)
C9 N1 Ti1 C41 -71.3(2)
C2 N1 Ti1 C41 76.4(2)
O41 C41 Ti1 N49 78(3)
N42 C41 Ti1 N49 -173.8(3)
O41 C41 Ti1 N42 -108(3)
N49 C41 Ti1 N42 173.8(3)
O41 C41 Ti1 N32 164(3)
N42 C41 Ti1 N32 -87.35(17)
N49 C41 Ti1 N32 86.49(17)
O41 C41 Ti1 N12 -15(3)
N42 C41 Ti1 N12 93.24(17)
N49 C41 Ti1 N12 -92.93(16)
O41 C41 Ti1 N22 -103(3)
N42 C41 Ti1 N22 5.32(18)
N49 C41 Ti1 N22 179.15(15)
O41 C41 Ti1 N1 73(3)
N42 C41 Ti1 N1 -178.91(15)
N49 C41 Ti1 N1 -5.08(18)
